data_1520969
loop_
_publ_author_name
'Choi, E.-Y.'
'Kim, Y.'

_publ_section_title
;
 Two anhydrous zeolite X crystal structures, Ca18 Tl56 Si100 Al92 O384 and
 Ca32 Tl28 Si100 Al92 O384
;
_journal_name_full 'Journal of the Korean Chemical Society'
_journal_page_first 384
_journal_page_last 392
_journal_volume 43
_journal_year 1999
_chemical_formula_sum 'Al92 Ca32 O384 Si100 Tl28'
_chemical_name_systematic 'Ca32 Tl28 (Si100 Al92 O384)'
_space_group_IT_number 203
_symmetry_space_group_name_Hall '-F 2uv 2vw 3'
_symmetry_space_group_name_H-M 'F d -3 :2'
_cell_angle_alpha 90
_cell_angle_beta 90
_cell_angle_gamma 90
_cell_formula_units_Z 1
_cell_length_a 24.973
_cell_length_b 24.973
_cell_length_c 24.973
_cell_volume 15574.430
_citation_journal_id_ASTM JKCSEZ
_cod_data_source_file Choi_JKCSEZ_1999_119.cif
_cod_data_source_block Al92Ca32O384Si100Tl28
_cod_original_cell_volume 15574.43
_cod_database_code 1520969

loop_
_symmetry_equiv_pos_as_xyz
x,y,z
-x+1/4,-y+1/4,z
x,-y+1/4,-z+1/4
-x+1/4,y,-z+1/4
z,x,y
-z+1/4,-x+1/4,y
z,-x+1/4,-y+1/4
-z+1/4,x,-y+1/4
y,z,x
y,-z+1/4,-x+1/4
-y+1/4,z,-x+1/4
-y+1/4,-z+1/4,x
-x,-y,-z
x-1/4,y-1/4,-z
-x,y-1/4,z-1/4
x-1/4,-y,z-1/4
-z,-x,-y
z-1/4,x-1/4,-y
-z,x-1/4,y-1/4
z-1/4,-x,y-1/4
-y,-z,-x
-y,z-1/4,x-1/4
y-1/4,-z,x-1/4
y-1/4,z-1/4,-x
x,y+1/2,z+1/2
-x+1/4,-y+3/4,z+1/2
x,-y+3/4,-z+3/4
-x+1/4,y+1/2,-z+3/4
z,x+1/2,y+1/2
-z+1/4,-x+3/4,y+1/2
z,-x+3/4,-y+3/4
-z+1/4,x+1/2,-y+3/4
y,z+1/2,x+1/2
y,-z+3/4,-x+3/4
-y+1/4,z+1/2,-x+3/4
-y+1/4,-z+3/4,x+1/2
-x,-y+1/2,-z+1/2
x-1/4,y+1/4,-z+1/2
-x,y+1/4,z+1/4
x-1/4,-y+1/2,z+1/4
-z,-x+1/2,-y+1/2
z-1/4,x+1/4,-y+1/2
-z,x+1/4,y+1/4
z-1/4,-x+1/2,y+1/4
-y,-z+1/2,-x+1/2
-y,z+1/4,x+1/4
y-1/4,-z+1/2,x+1/4
y-1/4,z+1/4,-x+1/2
x+1/2,y,z+1/2
-x+3/4,-y+1/4,z+1/2
x+1/2,-y+1/4,-z+3/4
-x+3/4,y,-z+3/4
z+1/2,x,y+1/2
-z+3/4,-x+1/4,y+1/2
z+1/2,-x+1/4,-y+3/4
-z+3/4,x,-y+3/4
y+1/2,z,x+1/2
y+1/2,-z+1/4,-x+3/4
-y+3/4,z,-x+3/4
-y+3/4,-z+1/4,x+1/2
-x+1/2,-y,-z+1/2
x+1/4,y-1/4,-z+1/2
-x+1/2,y-1/4,z+1/4
x+1/4,-y,z+1/4
-z+1/2,-x,-y+1/2
z+1/4,x-1/4,-y+1/2
-z+1/2,x-1/4,y+1/4
z+1/4,-x,y+1/4
-y+1/2,-z,-x+1/2
-y+1/2,z-1/4,x+1/4
y+1/4,-z,x+1/4
y+1/4,z-1/4,-x+1/2
x+1/2,y+1/2,z
-x+3/4,-y+3/4,z
x+1/2,-y+3/4,-z+1/4
-x+3/4,y+1/2,-z+1/4
z+1/2,x+1/2,y
-z+3/4,-x+3/4,y
z+1/2,-x+3/4,-y+1/4
-z+3/4,x+1/2,-y+1/4
y+1/2,z+1/2,x
y+1/2,-z+3/4,-x+1/4
-y+3/4,z+1/2,-x+1/4
-y+3/4,-z+3/4,x
-x+1/2,-y+1/2,-z
x+1/4,y+1/4,-z
-x+1/2,y+1/4,z-1/4
x+1/4,-y+1/2,z-1/4
-z+1/2,-x+1/2,-y
z+1/4,x+1/4,-y
-z+1/2,x+1/4,y-1/4
z+1/4,-x+1/2,y-1/4
-y+1/2,-z+1/2,-x
-y+1/2,z+1/4,x-1/4
y+1/4,-z+1/2,x-1/4
y+1/4,z+1/4,-x

loop_
_atom_site_label
_atom_site_type_symbol
_atom_site_fract_x
_atom_site_fract_y
_atom_site_fract_z
_atom_site_occupancy
_atom_site_U_iso_or_equiv
O1 O-2 0.8923 0 0.1122 1 0.0
O3 O-2 -0.0354 0.0609 0.0651 1 0.0
O4 O-2 -0.0637 0.0772 0.1675 1 0.0
Tl1 Tl+1 0.2518 0.2518 0.2518 0.4687 0.0
Al1 Al+3 -0.0554 0.122 0.0365 0.9583 0.0
O2 O-2 -0.0047 -0.0039 0.1435 1 0.0
Tl4 Tl+1 0.4182 0.075 0.075 0.0521 0.0
Si2 Si+4 -0.0554 0.122 0.0365 0.0417 0.0
Tl3 Tl+1 0.1813 0.1813 0.1813 0.0312 0.0
Tl2 Tl+1 0.4098 0.1195 0.1373 0.0729 0.0
Si1 Si+4 -0.0542 0.0338 0.1229 1 0.0
Ca1 Ca+2 0 0 0 1 0.0
Ca2 Ca+2 0.2227 0.2227 0.2227 0.5 0.0
